data_1547400
loop_
_publ_author_name
'Zhang, Yuwen'
'Tong, Xiaofeng'

_publ_section_title
;
 Construction of Complex 1,3-Cyclohexadienes via Phosphine-Catalyzed (4 +
 2) Annulations of \d-Acetoxy Allenoates and Ketones.
;
_journal_issue 19
_journal_name_full 'Organic letters'
_journal_page_first 5462
_journal_page_last 5465
_journal_paper_doi 10.1021/acs.orglett.7b02787
_journal_volume 19
_journal_year 2017
_chemical_formula_moiety 'C15 H20 O4'
_chemical_formula_sum 'C15 H20 O4'
_chemical_formula_weight 264.31
_space_group_crystal_system triclinic
_space_group_IT_number 2
_space_group_name_Hall '-P 1'
_space_group_name_H-M_alt 'P -1'
_symmetry_space_group_name_Hall '-P 1'
_symmetry_space_group_name_H-M 'P -1'
_atom_sites_solution_hydrogens geom
_atom_sites_solution_primary dual
_audit_creation_date 2017-01-06
_audit_creation_method
;
Olex2 1.2
(compiled 2016.11.30 svn.r3356 for OlexSys, GUI svn.r5269)
;
_cell_angle_alpha 68.539(4)
_cell_angle_beta 84.494(4)
_cell_angle_gamma 78.362(4)
_cell_formula_units_Z 2
_cell_length_a 7.3638(16)
_cell_length_b 8.8975(19)
_cell_length_c 11.801(3)
_cell_measurement_reflns_used 1216
_cell_measurement_temperature 296
_cell_measurement_theta_max 23.773
_cell_measurement_theta_min 2.501
_cell_volume 704.6(3)
_computing_cell_refinement 'SAINT v7.68A (Bruker, 2009)'
_computing_data_reduction 'SAINT v7.68A (Bruker, 2009)'
_computing_molecular_graphics 'Olex2 (Dolomanov et al., 2009)'
_computing_publication_material 'Olex2 (Dolomanov et al., 2009)'
_computing_structure_refinement 'ShelXL (Sheldrick, 2015)'
_computing_structure_solution 'ShelXT (Sheldrick, 2015)'
_diffrn_ambient_temperature 296
_diffrn_measured_fraction_theta_full 1.000
_diffrn_measured_fraction_theta_max 0.987
_diffrn_measurement_device_type 'Bruker APEX-II CCD'
_diffrn_measurement_method '\f and \w scans'
_diffrn_radiation_monochromator graphite
_diffrn_radiation_type MoK\a
_diffrn_radiation_wavelength 0.71073
_diffrn_reflns_av_R_equivalents 0.0218
_diffrn_reflns_av_unetI/netI 0.0494
_diffrn_reflns_Laue_measured_fraction_full 1.000
_diffrn_reflns_Laue_measured_fraction_max 0.987
_diffrn_reflns_limit_h_max 8
_diffrn_reflns_limit_h_min -10
_diffrn_reflns_limit_k_max 9
_diffrn_reflns_limit_k_min -12
_diffrn_reflns_limit_l_max 16
_diffrn_reflns_limit_l_min -16
_diffrn_reflns_number 7101
_diffrn_reflns_point_group_measured_fraction_full 1.000
_diffrn_reflns_point_group_measured_fraction_max 0.987
_diffrn_reflns_theta_full 25.242
_diffrn_reflns_theta_max 30.419
_diffrn_reflns_theta_min 1.855
_diffrn_standards_number 0
_exptl_absorpt_coefficient_mu 0.089
_exptl_absorpt_correction_T_max 0.7461
_exptl_absorpt_correction_T_min 0.6568
_exptl_absorpt_correction_type multi-scan
_exptl_absorpt_process_details
;
SADABS-2008/1 (Bruker,2008) was used for absorption correction.
wR2(int) was 0.1051 before and 0.0298 after correction.
The Ratio of minimum to maximum transmission is 0.8803.
The \l/2 correction factor is 0.0015.
;
_exptl_crystal_colour colourless
_exptl_crystal_density_diffrn 1.246
_exptl_crystal_description block
_exptl_crystal_F_000 284
_exptl_crystal_size_max 0.25
_exptl_crystal_size_mid 0.12
_exptl_crystal_size_min 0.06
_refine_diff_density_max 0.141
_refine_diff_density_min -0.179
_refine_diff_density_rms 0.037
_refine_ls_extinction_method none
_refine_ls_goodness_of_fit_ref 1.002
_refine_ls_hydrogen_treatment constr
_refine_ls_matrix_type full
_refine_ls_number_parameters 176
_refine_ls_number_reflns 4219
_refine_ls_number_restraints 0
_refine_ls_restrained_S_all 1.002
_refine_ls_R_factor_all 0.1194
_refine_ls_R_factor_gt 0.0536
_refine_ls_shift/su_max 0.000
_refine_ls_shift/su_mean 0.000
_refine_ls_structure_factor_coef Fsqd
_refine_ls_weighting_details 'w=1/[\s^2^(Fo^2^)+(0.0663P)^2^] where P=(Fo^2^+2Fc^2^)/3'
_refine_ls_weighting_scheme calc
_refine_ls_wR_factor_gt 0.1251
_refine_ls_wR_factor_ref 0.1537
_reflns_Friedel_coverage 0.000
_reflns_number_gt 2119
_reflns_number_total 4219
_reflns_threshold_expression 'I > 2\s(I)'
_cod_data_source_file ol7b02787_si_002.cif
_cod_data_source_block mo_dm17017_0m
_cod_depositor_comments 'Adding full bibliography for 1547399--1547400.cif.'
_cod_database_code 1547400
_shelx_space_group_comment
;
The symmetry employed for this shelxl refinement is uniquely defined
by the following loop, which should always be used as a source of
symmetry information in preference to the above space-group names.
They are only intended as comments.
;
_shelx_estimated_absorpt_t_max 0.995
_shelx_estimated_absorpt_t_min 0.978
_olex2_refinement_description
;
1. Fixed Uiso
 At 1.2 times of:
  All C(H) groups, All C(H,H) groups
 At 1.5 times of:
  All C(H,H,H) groups, All O(H) groups
2.a Secondary CH2 refined with riding coordinates:
 C6(H6A,H6B), C7(H7A,H7B), C8(H8A,H8B), C12(H12A,H12B)
2.b Aromatic/amide H refined with riding coordinates:
 C1(H1), C2(H2A)
2.c Idealised Me refined as rotating group:
 C13(H13A,H13B,H13C), C14(H14A,H14B,H14C), C15(H15A,H15B,H15C)
2.d Idealised tetrahedral OH refined as rotating group:
 O2(H2)
;
_shelx_shelxl_version_number 2016/6
_olex2_submission_special_instructions 'No special instructions were received'

loop_
_space_group_symop_operation_xyz
'x, y, z'
'-x, -y, -z'

loop_
_atom_site_label
_atom_site_type_symbol
_atom_site_fract_x
_atom_site_fract_y
_atom_site_fract_z
_atom_site_U_iso_or_equiv
_atom_site_adp_type
_atom_site_occupancy
_atom_site_site_symmetry_order
_atom_site_calc_flag
_atom_site_refinement_flags_posn
O1 O 0.9081(2) 0.2666(2) 0.10243(13) 0.0968(6) Uani 1 1 d .
O2 O 0.98983(13) 0.32182(15) 0.37621(10) 0.0495(3) Uani 1 1 d .
H2 H 1.017374 0.380169 0.409522 0.074 Uiso 1 1 calc GR
O3 O 0.8993(2) 0.37145(19) 0.59742(12) 0.0779(5) Uani 1 1 d .
O4 O 0.72926(16) 0.18860(15) 0.71452(10) 0.0539(3) Uani 1 1 d .
C1 C 0.5482(2) 0.2147(2) 0.51429(15) 0.0492(4) Uani 1 1 d .
H1 H 0.491380 0.178753 0.590938 0.059 Uiso 1 1 calc R
C2 C 0.4611(2) 0.2112(2) 0.41079(16) 0.0529(4) Uani 1 1 d .
H2A H 0.337947 0.197950 0.417932 0.063 Uiso 1 1 calc R
C3 C 0.5529(2) 0.2265(2) 0.30555(15) 0.0501(4) Uani 1 1 d .
C4 C 0.7576(2) 0.2428(2) 0.29600(14) 0.0431(4) Uani 1 1 d .
C5 C 0.8113(3) 0.3363(3) 0.16286(17) 0.0610(5) Uani 1 1 d .
C6 C 0.7366(3) 0.5173(3) 0.11149(18) 0.0809(7) Uani 1 1 d .
H6A H 0.603628 0.534771 0.102647 0.097 Uiso 1 1 calc R
H6B H 0.792038 0.564160 0.031326 0.097 Uiso 1 1 calc R
C7 C 0.7777(3) 0.6039(3) 0.19320(19) 0.0798(6) Uani 1 1 d .
H7A H 0.910354 0.599831 0.193173 0.096 Uiso 1 1 calc R
H7B H 0.717934 0.718268 0.162073 0.096 Uiso 1 1 calc R
C8 C 0.7078(3) 0.5224(2) 0.32218(17) 0.0592(5) Uani 1 1 d .
H8A H 0.573931 0.534337 0.322385 0.071 Uiso 1 1 calc R
H8B H 0.737490 0.577860 0.373289 0.071 Uiso 1 1 calc R
C9 C 0.79262(19) 0.3399(2) 0.37592(14) 0.0406(4) Uani 1 1 d .
C10 C 0.7086(2) 0.2684(2) 0.50231(14) 0.0418(4) Uani 1 1 d .
C11 C 0.7899(2) 0.2824(2) 0.60695(16) 0.0500(4) Uani 1 1 d .
C12 C 0.8043(3) 0.1955(3) 0.82202(16) 0.0649(5) Uani 1 1 d .
H12A H 0.762373 0.303193 0.827533 0.078 Uiso 1 1 calc R
H12B H 0.938778 0.175124 0.817022 0.078 Uiso 1 1 calc R
C13 C 0.7388(3) 0.0686(3) 0.93027(17) 0.0877(8) Uani 1 1 d .
H13A H 0.781992 -0.037601 0.924346 0.132 Uiso 1 1 calc GR
H13B H 0.605732 0.089718 0.934398 0.132 Uiso 1 1 calc GR
H13C H 0.786250 0.071277 1.002367 0.132 Uiso 1 1 calc GR
C14 C 0.4699(3) 0.2042(3) 0.20227(18) 0.0844(7) Uani 1 1 d .
H14A H 0.464100 0.302877 0.131788 0.127 Uiso 1 1 calc GR
H14B H 0.347125 0.181057 0.225572 0.127 Uiso 1 1 calc GR
H14C H 0.545569 0.114511 0.183623 0.127 Uiso 1 1 calc GR
C15 C 0.8723(2) 0.0686(2) 0.33928(17) 0.0575(5) Uani 1 1 d .
H15A H 1.001842 0.074231 0.326598 0.086 Uiso 1 1 calc GR
H15B H 0.839781 0.008019 0.293952 0.086 Uiso 1 1 calc GR
H15C H 0.846990 0.014517 0.424391 0.086 Uiso 1 1 calc GR

loop_
_atom_site_aniso_label
_atom_site_aniso_U_11
_atom_site_aniso_U_22
_atom_site_aniso_U_33
_atom_site_aniso_U_23
_atom_site_aniso_U_13
_atom_site_aniso_U_12
O1 0.1183(14) 0.1263(15) 0.0629(9) -0.0498(11) 0.0329(9) -0.0458(12)
O2 0.0350(6) 0.0620(8) 0.0554(7) -0.0231(6) -0.0031(5) -0.0123(5)
O3 0.1037(11) 0.0916(11) 0.0569(8) -0.0262(8) -0.0019(7) -0.0591(9)
O4 0.0591(7) 0.0678(8) 0.0432(7) -0.0251(6) 0.0017(5) -0.0211(6)
C1 0.0439(9) 0.0588(11) 0.0497(9) -0.0263(9) 0.0079(7) -0.0113(8)
C2 0.0337(8) 0.0661(12) 0.0633(11) -0.0259(10) -0.0021(8) -0.0127(8)
C3 0.0456(9) 0.0593(11) 0.0477(9) -0.0173(9) -0.0084(7) -0.0145(8)
C4 0.0395(8) 0.0514(10) 0.0408(8) -0.0184(8) -0.0008(6) -0.0100(7)
C5 0.0587(11) 0.0826(15) 0.0468(10) -0.0207(11) -0.0008(8) -0.0288(10)
C6 0.0788(14) 0.0930(18) 0.0527(12) 0.0052(12) -0.0129(10) -0.0294(13)
C7 0.0883(15) 0.0523(13) 0.0807(15) 0.0053(11) -0.0205(12) -0.0191(11)
C8 0.0600(11) 0.0424(10) 0.0710(12) -0.0158(10) -0.0128(9) -0.0030(8)
C9 0.0322(7) 0.0442(9) 0.0464(9) -0.0171(8) -0.0037(6) -0.0065(6)
C10 0.0381(8) 0.0453(9) 0.0453(9) -0.0223(8) 0.0002(7) -0.0033(7)
C11 0.0531(10) 0.0527(11) 0.0509(10) -0.0245(9) 0.0022(8) -0.0144(8)
C12 0.0731(13) 0.0858(15) 0.0519(11) -0.0379(11) -0.0016(9) -0.0243(11)
C13 0.1062(18) 0.119(2) 0.0492(12) -0.0297(14) 0.0034(12) -0.0480(16)
C14 0.0788(14) 0.129(2) 0.0583(12) -0.0280(13) -0.0139(10) -0.0512(14)
C15 0.0553(10) 0.0562(12) 0.0673(12) -0.0327(10) 0.0043(9) -0.0068(9)

loop_
_atom_type_symbol
_atom_type_description
_atom_type_scat_dispersion_real
_atom_type_scat_dispersion_imag
_atom_type_scat_source
C C 0.0033 0.0016 'International Tables Vol C Tables 4.2.6.8 and 6.1.1.4'
H H 0.0000 0.0000 'International Tables Vol C Tables 4.2.6.8 and 6.1.1.4'
O O 0.0106 0.0060 'International Tables Vol C Tables 4.2.6.8 and 6.1.1.4'

loop_
_geom_angle_atom_site_label_1
_geom_angle_atom_site_label_2
_geom_angle_atom_site_label_3
_geom_angle
C9 O2 H2 109.5
C11 O4 C12 116.56(14)
C2 C1 H1 119.3
C10 C1 H1 119.3
C10 C1 C2 121.49(15)
C1 C2 H2A 119.2
C3 C2 C1 121.59(14)
C3 C2 H2A 119.2
C2 C3 C4 118.79(14)
C2 C3 C14 121.68(16)
C14 C3 C4 118.95(15)
C3 C4 C5 110.04(13)
C3 C4 C9 110.18(12)
C3 C4 C15 107.33(14)
C5 C4 C9 108.46(14)
C15 C4 C5 109.83(14)
C15 C4 C9 110.99(13)
O1 C5 C4 121.2(2)
O1 C5 C6 121.51(19)
C6 C5 C4 117.29(17)
C5 C6 H6A 109.4
C5 C6 H6B 109.4
C5 C6 C7 111.37(16)
H6A C6 H6B 108.0
C7 C6 H6A 109.4
C7 C6 H6B 109.4
C6 C7 H7A 109.6
C6 C7 H7B 109.6
H7A C7 H7B 108.1
C8 C7 C6 110.30(17)
C8 C7 H7A 109.6
C8 C7 H7B 109.6
C7 C8 H8A 109.1
C7 C8 H8B 109.1
C7 C8 C9 112.42(16)
H8A C8 H8B 107.9
C9 C8 H8A 109.1
C9 C8 H8B 109.1
O2 C9 C4 104.57(11)
O2 C9 C8 109.30(13)
O2 C9 C10 112.77(12)
C8 C9 C4 112.34(13)
C10 C9 C4 109.50(13)
C10 C9 C8 108.40(13)
C1 C10 C9 119.07(14)
C1 C10 C11 121.10(15)
C11 C10 C9 119.18(14)
O3 C11 O4 122.49(16)
O3 C11 C10 124.02(17)
O4 C11 C10 113.48(14)
O4 C12 H12A 110.1
O4 C12 H12B 110.1
O4 C12 C13 108.04(16)
H12A C12 H12B 108.4
C13 C12 H12A 110.1
C13 C12 H12B 110.1
C12 C13 H13A 109.5
C12 C13 H13B 109.5
C12 C13 H13C 109.5
H13A C13 H13B 109.5
H13A C13 H13C 109.5
H13B C13 H13C 109.5
C3 C14 H14A 109.5
C3 C14 H14B 109.5
C3 C14 H14C 109.5
H14A C14 H14B 109.5
H14A C14 H14C 109.5
H14B C14 H14C 109.5
C4 C15 H15A 109.5
C4 C15 H15B 109.5
C4 C15 H15C 109.5
H15A C15 H15B 109.5
H15A C15 H15C 109.5
H15B C15 H15C 109.5

loop_
_geom_bond_atom_site_label_1
_geom_bond_atom_site_label_2
_geom_bond_distance
O1 C5 1.204(2)
O2 H2 0.8200
O2 C9 1.4287(17)
O3 C11 1.210(2)
O4 C11 1.332(2)
O4 C12 1.4571(19)
C1 H1 0.9300
C1 C2 1.445(2)
C1 C10 1.338(2)
C2 H2A 0.9300
C2 C3 1.331(2)
C3 C4 1.532(2)
C3 C14 1.506(2)
C4 C5 1.541(2)
C4 C9 1.560(2)
C4 C15 1.533(2)
C5 C6 1.502(3)
C6 H6A 0.9700
C6 H6B 0.9700
C6 C7 1.519(3)
C7 H7A 0.9700
C7 H7B 0.9700
C7 C8 1.517(3)
C8 H8A 0.9700
C8 H8B 0.9700
C8 C9 1.531(2)
C9 C10 1.516(2)
C10 C11 1.478(2)
C12 H12A 0.9700
C12 H12B 0.9700
C12 C13 1.478(3)
C13 H13A 0.9600
C13 H13B 0.9600
C13 H13C 0.9600
C14 H14A 0.9600
C14 H14B 0.9600
C14 H14C 0.9600
C15 H15A 0.9600
C15 H15B 0.9600
C15 H15C 0.9600

loop_
_geom_hbond_atom_site_label_D
_geom_hbond_atom_site_label_H
_geom_hbond_atom_site_label_A
_geom_hbond_distance_DH
_geom_hbond_distance_HA
_geom_hbond_distance_DA
_geom_hbond_angle_DHA
O2 H2 O3 0.82 2.28 2.8009(18) 121.6

loop_
_geom_torsion_atom_site_label_1
_geom_torsion_atom_site_label_2
_geom_torsion_atom_site_label_3
_geom_torsion_atom_site_label_4
_geom_torsion
O1 C5 C6 C7 -128.5(2)
O2 C9 C10 C1 -152.81(15)
O2 C9 C10 C11 36.34(19)
C1 C2 C3 C4 1.9(3)
C1 C2 C3 C14 173.07(19)
C1 C10 C11 O3 -157.35(19)
C1 C10 C11 O4 21.8(2)
C2 C1 C10 C9 5.0(2)
C2 C1 C10 C11 175.67(16)
C2 C3 C4 C5 -153.65(17)
C2 C3 C4 C9 -34.1(2)
C2 C3 C4 C15 86.86(19)
C3 C4 C5 O1 -107.5(2)
C3 C4 C5 C6 71.94(19)
C3 C4 C9 O2 170.26(13)
C3 C4 C9 C8 -71.33(17)
C3 C4 C9 C10 49.17(17)
C4 C5 C6 C7 52.1(2)
C4 C9 C10 C1 -36.82(19)
C4 C9 C10 C11 152.32(14)
C5 C4 C9 O2 -69.24(16)
C5 C4 C9 C8 49.18(17)
C5 C4 C9 C10 169.68(13)
C5 C6 C7 C8 -53.8(2)
C6 C7 C8 C9 57.6(2)
C7 C8 C9 O2 59.02(18)
C7 C8 C9 C4 -56.58(19)
C7 C8 C9 C10 -177.71(15)
C8 C9 C10 C1 86.04(18)
C8 C9 C10 C11 -84.81(17)
C9 C4 C5 O1 131.88(18)
C9 C4 C5 C6 -48.65(19)
C9 C10 C11 O3 13.3(3)
C9 C10 C11 O4 -167.58(13)
C10 C1 C2 C3 14.8(3)
C11 O4 C12 C13 -172.95(16)
C12 O4 C11 O3 -1.2(3)
C12 O4 C11 C10 179.68(14)
C14 C3 C4 C5 35.0(2)
C14 C3 C4 C9 154.52(18)
C14 C3 C4 C15 -84.5(2)
C15 C4 C5 O1 10.4(2)
C15 C4 C5 C6 -170.11(15)
C15 C4 C9 O2 51.50(16)
C15 C4 C9 C8 169.92(13)
C15 C4 C9 C10 -69.58(16)
